data_8105563
loop_
_publ_author_name
'Pang, Haixia'
'Zou, Xiaoqing'
'Tao, Defu'
'Li, Jun'
'Zhang, Jiahui'
'Zhang, Hong'

_publ_section_title
;
 Crystal structure of
 catena-poly[dichlorido-(\m2-1,5-dimethyl-2-phenyl-4-((pyridin-4-ylmethylene)amino)-1,2-dihydro-3H-pyrazol-3-one-\k2
 N:O)cobalt(II)] -- methanol (1/1), C18H20Cl2CoN4O2
;
_journal_issue 1
_journal_name_full 'Zeitschrift f\"ur Kristallographie - New Crystal Structures'
_journal_page_first 125
_journal_page_last 126
_journal_paper_doi 10.1515/ncrs-2018-0222
_journal_volume 234
_journal_year 2018
_chemical_formula_sum 'C18 H20 Cl2 Co N4 O2'
_chemical_formula_weight 454.21
_space_group_crystal_system monoclinic
_space_group_IT_number 14
_space_group_name_Hall '-P 2yn'
_space_group_name_H-M_alt 'P 1 21/n 1'
_atom_sites_solution_hydrogens mixed
_cell_angle_alpha 90
_cell_angle_beta 94.196(3)
_cell_angle_gamma 90
_cell_formula_units_Z 4
_cell_length_a 9.4744(18)
_cell_length_b 18.084(3)
_cell_length_c 12.290(2)
_cell_measurement_reflns_used 1710
_cell_measurement_temperature 296(2)
_cell_measurement_theta_max 18.96
_cell_measurement_theta_min 2.43
_cell_volume 2100.1(6)
_computing_cell_refinement 'Bruker SAINT'
_computing_data_collection 'Bruker APEX2 [2]'
_computing_data_reduction 'Bruker SAINT'
_computing_molecular_graphics 'Bruker SHELXTL'
_computing_publication_material 'Bruker SHELXTL'
_computing_structure_refinement 'SHELXL-2014/7 (Sheldrick, 2014) [4]'
_computing_structure_solution 'SHELXS-97 (Sheldrick, 2008) [3]'
_diffrn_ambient_temperature 296(2)
_diffrn_measured_fraction_theta_full 0.999
_diffrn_measured_fraction_theta_max 0.996
_diffrn_measurement_device_type 'Bruker APEX-II CCD'
_diffrn_measurement_method '\f and \w scans'
_diffrn_radiation_type MoK\a
_diffrn_radiation_wavelength 0.71073
_diffrn_reflns_av_R_equivalents 0.0932
_diffrn_reflns_av_unetI/netI 0.0987
_diffrn_reflns_Laue_measured_fraction_full 0.999
_diffrn_reflns_Laue_measured_fraction_max 0.996
_diffrn_reflns_limit_h_max 12
_diffrn_reflns_limit_h_min -12
_diffrn_reflns_limit_k_max 23
_diffrn_reflns_limit_k_min -23
_diffrn_reflns_limit_l_max 16
_diffrn_reflns_limit_l_min -16
_diffrn_reflns_number 18542
_diffrn_reflns_point_group_measured_fraction_full 0.999
_diffrn_reflns_point_group_measured_fraction_max 0.996
_diffrn_reflns_theta_full 25.242
_diffrn_reflns_theta_max 27.934
_diffrn_reflns_theta_min 2.007
_exptl_absorpt_coefficient_mu 1.091
_exptl_absorpt_correction_type none
_exptl_crystal_colour green
_exptl_crystal_density_diffrn 1.437
_exptl_crystal_description block
_exptl_crystal_F_000 932
_exptl_crystal_size_max 0.100
_exptl_crystal_size_mid 0.060
_exptl_crystal_size_min 0.050
_refine_diff_density_max 0.562
_refine_diff_density_min -0.393
_refine_diff_density_rms 0.073
_refine_ls_extinction_coef .
_refine_ls_extinction_method none
_refine_ls_goodness_of_fit_ref 0.955
_refine_ls_hydrogen_treatment constr
_refine_ls_matrix_type full
_refine_ls_number_parameters 253
_refine_ls_number_reflns 5019
_refine_ls_number_restraints 26
_refine_ls_restrained_S_all 0.957
_refine_ls_R_factor_all 0.1393
_refine_ls_R_factor_gt 0.0559
_refine_ls_shift/su_max 0.000
_refine_ls_shift/su_mean 0.000
_refine_ls_structure_factor_coef Fsqd
_refine_ls_weighting_details 'w=1/[\s^2^(Fo^2^)+(0.0736P)^2^+0.2706P] where P=(Fo^2^+2Fc^2^)/3'
_refine_ls_weighting_scheme calc
_refine_ls_wR_factor_gt 0.1336
_refine_ls_wR_factor_ref 0.1705
_reflns_Friedel_coverage 0.000
_reflns_Friedel_fraction_full .
_reflns_Friedel_fraction_max .
_reflns_number_gt 2399
_reflns_number_total 5019
_reflns_threshold_expression 'I > 2\s(I)'
_cod_data_source_file suppl_ncrs-2018-0222_suppl.cif
_cod_data_source_block mo
_cod_original_cell_volume 2100.1(7)
_cod_original_sg_symbol_H-M 'P 21/n'
_cod_database_code 8105563
_shelx_space_group_comment
; 
The symmetry employed for this shelxl refinement is uniquely defined 
by the following loop, which should always be used as a source of 
symmetry information in preference to the above space-group names. 
They are only intended as comments. 
;
_shelx_estimated_absorpt_t_min 0.899
_shelx_estimated_absorpt_t_max 0.947

loop_
_space_group_symop_operation_xyz
'x, y, z'
'-x+1/2, y+1/2, -z+1/2'
'-x, -y, -z'
'x-1/2, -y-1/2, z-1/2'

loop_
_atom_site_label
_atom_site_type_symbol
_atom_site_fract_x
_atom_site_fract_y
_atom_site_fract_z
_atom_site_U_iso_or_equiv
_atom_site_adp_type
_atom_site_occupancy
_atom_site_site_symmetry_order
_atom_site_calc_flag
_atom_site_refinement_flags_posn
_atom_site_refinement_flags_adp
_atom_site_refinement_flags_occupancy
_atom_site_disorder_assembly
_atom_site_disorder_group
Co1 Co 0.24525(6) 0.20112(3) 0.35000(5) 0.0502(2) Uani 1 1 d . . . . .
C1 C 0.2319(5) -0.1399(3) 0.1901(4) 0.0663(14) Uani 1 1 d . . . . .
H1 H 0.1469 -0.1464 0.1484 0.080 Uiso 1 1 calc R U . . .
C2 C 0.2706(5) -0.0703(3) 0.2224(4) 0.0681(14) Uani 1 1 d . . . . .
H2 H 0.2113 -0.0307 0.2032 0.082 Uiso 1 1 calc R U . . .
C3 C 0.3973(5) -0.0577(2) 0.2835(4) 0.0500(11) Uani 1 1 d . . . . .
C4 C 0.4764(4) -0.1196(2) 0.3127(4) 0.0515(11) Uani 1 1 d . . . . .
H4 H 0.5599 -0.1145 0.3568 0.062 Uiso 1 1 calc R U . . .
C5 C 0.4335(5) -0.1879(2) 0.2775(4) 0.0529(11) Uani 1 1 d . . . . .
H5 H 0.4905 -0.2284 0.2966 0.063 Uiso 1 1 calc R U . . .
C6 C 0.4433(5) 0.0166(2) 0.3147(4) 0.0536(11) Uani 1 1 d . . . . .
H6 H 0.3857 0.0568 0.2952 0.064 Uiso 1 1 calc R U . . .
C7 C 0.6091(4) 0.0975(2) 0.3945(3) 0.0442(10) Uani 1 1 d . . . . .
C8 C 0.7370(4) 0.1094(2) 0.4516(4) 0.0483(10) Uani 1 1 d . . . . .
C9 C 0.5498(4) 0.1678(2) 0.3672(4) 0.0473(10) Uani 1 1 d . . . . .
C10 C 0.8421(5) 0.0535(3) 0.4948(4) 0.0654(13) Uani 1 1 d . . . . .
H10A H 0.9292 0.0601 0.4607 0.098 Uiso 1 1 calc R U . . .
H10B H 0.8060 0.0047 0.4791 0.098 Uiso 1 1 calc R U . . .
H10C H 0.8588 0.0595 0.5722 0.098 Uiso 1 1 calc R U . . .
C11 C 0.8778(5) 0.2222(3) 0.5135(5) 0.0768(16) Uani 1 1 d . . . . .
H11A H 0.8475 0.2516 0.5725 0.115 Uiso 1 1 calc R U . . .
H11B H 0.9162 0.2538 0.4603 0.115 Uiso 1 1 calc R U . . .
H11C H 0.9491 0.1879 0.5410 0.115 Uiso 1 1 calc R U . . .
C12 C 0.6394(4) 0.2969(2) 0.3981(4) 0.0490(10) Uani 1 1 d . . . . .
C13 C 0.6162(5) 0.3428(3) 0.4830(4) 0.0661(14) Uani 1 1 d . . . . .
H13 H 0.6028 0.3238 0.5518 0.079 Uiso 1 1 calc R U . . .
C14 C 0.6130(7) 0.4179(3) 0.4648(6) 0.092(2) Uani 1 1 d . . . . .
H14 H 0.5973 0.4498 0.5220 0.110 Uiso 1 1 calc R U . . .
C15 C 0.6324(7) 0.4463(3) 0.3642(8) 0.102(2) Uani 1 1 d . . . . .
H15 H 0.6304 0.4971 0.3530 0.122 Uiso 1 1 calc R U . . .
C16 C 0.6548(7) 0.3998(4) 0.2810(6) 0.097(2) Uani 1 1 d . . . . .
H16 H 0.6669 0.4190 0.2121 0.116 Uiso 1 1 calc R U . . .
C17 C 0.6596(5) 0.3254(3) 0.2968(5) 0.0712(15) Uani 1 1 d . . . . .
H17 H 0.6765 0.2940 0.2393 0.085 Uiso 1 1 calc R U . . .
Cl1 Cl 0.26123(16) 0.21811(11) 0.53018(11) 0.0994(6) Uani 1 1 d . . . . .
Cl2 Cl 0.08905(13) 0.11800(7) 0.28153(12) 0.0747(4) Uani 1 1 d . . . . .
N1 N 0.3118(4) -0.19910(18) 0.2163(3) 0.0490(9) Uani 1 1 d . . . . .
N2 N 0.5605(4) 0.02693(18) 0.3679(3) 0.0485(9) Uani 1 1 d . . . . .
N3 N 0.7590(3) 0.1822(2) 0.4636(3) 0.0517(9) Uani 1 1 d . . . . .
N4 N 0.6432(3) 0.21862(18) 0.4131(3) 0.0486(9) Uani 1 1 d . . . . .
C18 C 0.542(2) 0.0874(10) 0.0512(15) 0.251(8) Uani 0.877(14) 1 d D U P A 1
H18A H 0.4662 0.1026 0.0939 0.377 Uiso 0.877(14) 1 d R U P A 1
H18B H 0.5380 0.0349 0.0405 0.377 Uiso 0.877(14) 1 d R U P A 1
H18C H 0.5331 0.1119 -0.0183 0.377 Uiso 0.877(14) 1 d R U P A 1
O2 O 0.679(3) 0.1050(11) 0.0933(16) 0.359(11) Uani 0.877(14) 1 d D U P A 1
H2A H 0.6842 0.1494 0.1065 0.538 Uiso 0.877(14) 1 calc R U P A 1
C18' C 0.778(18) 0.115(8) 0.065(10) 0.251(8) Uani 0.123(14) 1 d D U P A 2
H18D H 0.8109 0.1263 -0.0050 0.377 Uiso 0.123(14) 1 d R U P A 2
H18E H 0.6788 0.1255 0.0647 0.377 Uiso 0.123(14) 1 d R U P A 2
H18F H 0.7939 0.0634 0.0808 0.377 Uiso 0.123(14) 1 d R U P A 2
O2' O 0.814(13) 0.154(6) 0.163(10) 0.359(11) Uani 0.123(14) 1 d D U P A 2
H2' H 0.8999 0.1515 0.1784 0.538 Uiso 0.123(14) 1 calc R U P A 2
O1 O 0.4388(3) 0.18744(15) 0.3108(2) 0.0519(8) Uani 1 1 d . . . . .

loop_
_atom_site_aniso_label
_atom_site_aniso_U_11
_atom_site_aniso_U_22
_atom_site_aniso_U_33
_atom_site_aniso_U_23
_atom_site_aniso_U_13
_atom_site_aniso_U_12
Co1 0.0442(3) 0.0458(4) 0.0597(4) 0.0081(3) -0.0036(3) 0.0061(3)
C1 0.055(3) 0.050(3) 0.090(4) -0.008(3) -0.022(3) 0.001(2)
C2 0.061(3) 0.043(3) 0.096(4) -0.005(3) -0.022(3) 0.010(2)
C3 0.050(2) 0.041(2) 0.058(3) 0.000(2) -0.001(2) 0.000(2)
C4 0.048(2) 0.040(2) 0.063(3) 0.002(2) -0.015(2) -0.005(2)
C5 0.051(2) 0.039(3) 0.065(3) 0.005(2) -0.014(2) 0.002(2)
C6 0.052(3) 0.036(2) 0.071(3) -0.004(2) -0.001(2) 0.003(2)
C7 0.042(2) 0.037(2) 0.053(3) -0.0017(19) 0.004(2) 0.0021(18)
C8 0.047(2) 0.045(3) 0.053(3) -0.003(2) 0.005(2) 0.002(2)
C9 0.044(2) 0.044(2) 0.054(3) -0.005(2) 0.005(2) 0.000(2)
C10 0.054(3) 0.061(3) 0.080(3) 0.004(3) -0.007(3) 0.010(2)
C11 0.055(3) 0.070(4) 0.104(4) -0.005(3) -0.009(3) -0.015(3)
C12 0.047(2) 0.038(2) 0.063(3) -0.007(2) 0.006(2) -0.0010(19)
C13 0.082(4) 0.050(3) 0.064(3) -0.017(2) -0.002(3) 0.006(3)
C14 0.106(5) 0.045(3) 0.121(5) -0.028(4) -0.018(4) 0.012(3)
C15 0.094(5) 0.041(3) 0.167(7) 0.013(4) -0.013(5) -0.004(3)
C16 0.098(5) 0.075(5) 0.119(6) 0.028(4) 0.020(4) -0.008(4)
C17 0.070(3) 0.062(4) 0.085(4) -0.001(3) 0.024(3) 0.002(3)
Cl1 0.0794(9) 0.1620(17) 0.0553(8) 0.0170(9) -0.0053(7) 0.0277(10)
Cl2 0.0644(8) 0.0544(8) 0.1037(11) 0.0081(7) -0.0066(7) -0.0111(6)
N1 0.0466(19) 0.0387(19) 0.060(2) -0.0022(17) -0.0058(17) -0.0015(17)
N2 0.053(2) 0.037(2) 0.055(2) -0.0024(17) 0.0028(18) -0.0008(16)
N3 0.0426(19) 0.044(2) 0.067(2) -0.0098(18) -0.0069(18) 0.0000(16)
N4 0.0399(18) 0.0342(19) 0.070(2) -0.0051(17) -0.0049(18) 0.0021(15)
C18 0.257(13) 0.238(12) 0.261(13) 0.015(10) 0.037(11) 0.012(11)
O2 0.390(16) 0.305(14) 0.376(15) 0.038(11) 0.001(12) 0.019(12)
C18' 0.257(13) 0.238(12) 0.261(13) 0.015(10) 0.037(11) 0.012(11)
O2' 0.390(16) 0.305(14) 0.376(15) 0.038(11) 0.001(12) 0.019(12)
O1 0.0408(15) 0.0461(18) 0.0678(19) -0.0021(15) -0.0031(14) 0.0013(13)

loop_
_atom_type_symbol
_atom_type_description
_atom_type_scat_dispersion_real
_atom_type_scat_dispersion_imag
_atom_type_scat_source
C C 0.0033 0.0016 'International Tables Vol C Tables 4.2.6.8 and 6.1.1.4'
H H 0.0000 0.0000 'International Tables Vol C Tables 4.2.6.8 and 6.1.1.4'
N N 0.0061 0.0033 'International Tables Vol C Tables 4.2.6.8 and 6.1.1.4'
O O 0.0106 0.0060 'International Tables Vol C Tables 4.2.6.8 and 6.1.1.4'
Cl Cl 0.1484 0.1585 'International Tables Vol C Tables 4.2.6.8 and 6.1.1.4'
Co Co 0.3494 0.9721 'International Tables Vol C Tables 4.2.6.8 and 6.1.1.4'

loop_
_geom_angle_atom_site_label_1
_geom_angle_atom_site_label_2
_geom_angle_atom_site_label_3
_geom_angle
_geom_angle_site_symmetry_1
_geom_angle_site_symmetry_3
O1 Co1 N1 103.95(14) . 2
O1 Co1 Cl1 105.47(10) . .
N1 Co1 Cl1 105.79(12) 2 .
O1 Co1 Cl2 115.61(10) . .
N1 Co1 Cl2 107.25(10) 2 .
Cl1 Co1 Cl2 117.54(7) . .
N1 C1 C2 122.3(4) . .
N1 C1 H1 118.9 . .
C2 C1 H1 118.9 . .
C1 C2 C3 120.9(4) . .
C1 C2 H2 119.6 . .
C3 C2 H2 119.6 . .
C4 C3 C2 116.1(4) . .
C4 C3 C6 122.3(4) . .
C2 C3 C6 121.7(4) . .
C5 C4 C3 120.7(4) . .
C5 C4 H4 119.7 . .
C3 C4 H4 119.7 . .
N1 C5 C4 122.5(4) . .
N1 C5 H5 118.7 . .
C4 C5 H5 118.7 . .
N2 C6 C3 120.6(4) . .
N2 C6 H6 119.7 . .
C3 C6 H6 119.7 . .
C8 C7 N2 122.0(4) . .
C8 C7 C9 107.5(4) . .
N2 C7 C9 130.4(4) . .
N3 C8 C7 109.5(4) . .
N3 C8 C10 122.3(4) . .
C7 C8 C10 128.2(4) . .
O1 C9 N4 121.6(4) . .
O1 C9 C7 132.7(4) . .
N4 C9 C7 105.7(4) . .
C8 C10 H10A 109.5 . .
C8 C10 H10B 109.5 . .
H10A C10 H10B 109.5 . .
C8 C10 H10C 109.5 . .
H10A C10 H10C 109.5 . .
H10B C10 H10C 109.5 . .
N3 C11 H11A 109.5 . .
N3 C11 H11B 109.5 . .
H11A C11 H11B 109.5 . .
N3 C11 H11C 109.5 . .
H11A C11 H11C 109.5 . .
H11B C11 H11C 109.5 . .
C13 C12 C17 120.4(4) . .
C13 C12 N4 120.6(4) . .
C17 C12 N4 119.0(4) . .
C12 C13 C14 118.6(5) . .
C12 C13 H13 120.7 . .
C14 C13 H13 120.7 . .
C15 C14 C13 121.1(6) . .
C15 C14 H14 119.4 . .
C13 C14 H14 119.4 . .
C16 C15 C14 119.4(6) . .
C16 C15 H15 120.3 . .
C14 C15 H15 120.3 . .
C15 C16 C17 120.8(6) . .
C15 C16 H16 119.6 . .
C17 C16 H16 119.6 . .
C16 C17 C12 119.7(6) . .
C16 C17 H17 120.2 . .
C12 C17 H17 120.2 . .
C1 N1 C5 117.5(4) . .
C1 N1 Co1 118.9(3) . 2_545
C5 N1 Co1 123.3(3) . 2_545
C6 N2 C7 121.6(4) . .
C8 N3 N4 107.9(3) . .
C8 N3 C11 130.7(4) . .
N4 N3 C11 121.4(4) . .
C9 N4 N3 109.4(3) . .
C9 N4 C12 127.0(4) . .
N3 N4 C12 122.7(3) . .
O2 C18 H18A 116.5 . .
O2 C18 H18B 107.6 . .
H18A C18 H18B 109.5 . .
O2 C18 H18C 104.1 . .
H18A C18 H18C 109.5 . .
H18B C18 H18C 109.5 . .
C18 O2 H2A 109.5 . .
O2' C18' H18D 125.4 . .
O2' C18' H18E 94.6 . .
H18D C18' H18E 109.5 . .
O2' C18' H18F 107.0 . .
H18D C18' H18F 109.5 . .
H18E C18' H18F 109.5 . .
C18' O2' H2' 109.5 . .
C9 O1 Co1 131.3(3) . .

loop_
_geom_bond_atom_site_label_1
_geom_bond_atom_site_label_2
_geom_bond_distance
_geom_bond_site_symmetry_2
Co1 O1 1.946(3) .
Co1 N1 2.037(3) 2
Co1 Cl1 2.2298(16) .
Co1 Cl2 2.2306(14) .
C1 N1 1.338(6) .
C1 C2 1.361(6) .
C1 H1 0.9300 .
C2 C3 1.388(6) .
C2 H2 0.9300 .
C3 C4 1.379(6) .
C3 C6 1.455(6) .
C4 C5 1.362(6) .
C4 H4 0.9300 .
C5 N1 1.345(5) .
C5 H5 0.9300 .
C6 N2 1.260(5) .
C6 H6 0.9300 .
C7 C8 1.372(6) .
C7 N2 1.388(5) .
C7 C9 1.421(6) .
C8 N3 1.339(5) .
C8 C10 1.489(6) .
C9 O1 1.266(5) .
C9 N4 1.369(5) .
C10 H10A 0.9600 .
C10 H10B 0.9600 .
C10 H10C 0.9600 .
C11 N3 1.437(6) .
C11 H11A 0.9600 .
C11 H11B 0.9600 .
C11 H11C 0.9600 .
C12 C13 1.363(6) .
C12 C17 1.374(7) .
C12 N4 1.428(5) .
C13 C14 1.376(7) .
C13 H13 0.9300 .
C14 C15 1.363(9) .
C14 H14 0.9300 .
C15 C16 1.353(9) .
C15 H15 0.9300 .
C16 C17 1.359(8) .
C16 H16 0.9300 .
C17 H17 0.9300 .
N1 Co1 2.037(3) 2_545
N3 N4 1.387(4) .
C18 O2 1.399(10) .
C18 H18A 0.9600 .
C18 H18B 0.9600 .
C18 H18C 0.9600 .
O2 H2A 0.8200 .
C18' O2' 1.423(10) .
C18' H18D 0.9600 .
C18' H18E 0.9600 .
C18' H18F 0.9600 .
O2' H2' 0.8200 .

loop_
_geom_hbond_atom_site_label_D
_geom_hbond_atom_site_label_H
_geom_hbond_atom_site_label_A
_geom_hbond_distance_DH
_geom_hbond_distance_HA
_geom_hbond_distance_DA
_geom_hbond_angle_DHA
_geom_hbond_site_symmetry_A
O2' H2' Cl2 0.82 2.20 2.96(12) 153.8 1_655
C17 H17 Cl1 0.93 2.76 3.570(6) 146.6 4_665
C10 H10A Cl2 0.96 2.95 3.821(5) 150.8 1_655
C6 H6 O1 0.93 2.42 3.091(5) 128.9 .
C4 H4 Cl1 0.93 2.82 3.519(4) 132.6 3_656

loop_
_geom_torsion_atom_site_label_1
_geom_torsion_atom_site_label_2
_geom_torsion_atom_site_label_3
_geom_torsion_atom_site_label_4
_geom_torsion
_geom_torsion_site_symmetry_1
_geom_torsion_site_symmetry_2
_geom_torsion_site_symmetry_3
_geom_torsion_site_symmetry_4
N1 C1 C2 C3 0.9(9) . . . .
C1 C2 C3 C4 -2.8(8) . . . .
C1 C2 C3 C6 177.3(5) . . . .
C2 C3 C4 C5 3.3(7) . . . .
C6 C3 C4 C5 -176.7(4) . . . .
C3 C4 C5 N1 -2.0(7) . . . .
C4 C3 C6 N2 1.8(7) . . . .
C2 C3 C6 N2 -178.2(5) . . . .
N2 C7 C8 N3 178.4(4) . . . .
C9 C7 C8 N3 1.5(5) . . . .
N2 C7 C8 C10 -0.7(7) . . . .
C9 C7 C8 C10 -177.6(4) . . . .
C8 C7 C9 O1 175.6(5) . . . .
N2 C7 C9 O1 -0.9(8) . . . .
C8 C7 C9 N4 -2.3(5) . . . .
N2 C7 C9 N4 -178.8(4) . . . .
C17 C12 C13 C14 0.2(7) . . . .
N4 C12 C13 C14 -179.8(5) . . . .
C12 C13 C14 C15 0.0(9) . . . .
C13 C14 C15 C16 0.2(10) . . . .
C14 C15 C16 C17 -0.8(11) . . . .
C15 C16 C17 C12 1.0(9) . . . .
C13 C12 C17 C16 -0.7(8) . . . .
N4 C12 C17 C16 179.3(5) . . . .
C2 C1 N1 C5 0.6(8) . . . .
C2 C1 N1 Co1 -173.4(4) . . . 2_545
C4 C5 N1 C1 0.0(7) . . . .
C4 C5 N1 Co1 173.6(4) . . . 2_545
C3 C6 N2 C7 177.3(4) . . . .
C8 C7 N2 C6 -179.5(4) . . . .
C9 C7 N2 C6 -3.3(7) . . . .
C7 C8 N3 N4 -0.1(5) . . . .
C10 C8 N3 N4 179.0(4) . . . .
C7 C8 N3 C11 -177.7(5) . . . .
C10 C8 N3 C11 1.5(8) . . . .
O1 C9 N4 N3 -175.9(4) . . . .
C7 C9 N4 N3 2.2(5) . . . .
O1 C9 N4 C12 -6.0(7) . . . .
C7 C9 N4 C12 172.1(4) . . . .
C8 N3 N4 C9 -1.4(5) . . . .
C11 N3 N4 C9 176.5(4) . . . .
C8 N3 N4 C12 -171.8(4) . . . .
C11 N3 N4 C12 6.1(6) . . . .
C13 C12 N4 C9 114.2(5) . . . .
C17 C12 N4 C9 -65.8(6) . . . .
C13 C12 N4 N3 -77.1(6) . . . .
C17 C12 N4 N3 102.8(5) . . . .
N4 C9 O1 Co1 -95.4(5) . . . .
C7 C9 O1 Co1 87.0(6) . . . .
